data_9002413
loop_
_publ_author_name
'Brigatti, M. F.'
'Lugli, C.'
'Poppi, L.'
'Foord, E. E.'
'Kile, D. E.'

_publ_section_title
;
 Crystal chemical variations in Li- and Fe-rich micas from
 Pikes Peak batholith (central Colorado)
 Sample: 55b
;
_journal_name_full 'American Mineralogist'
_journal_page_first 1275
_journal_page_last 1286
_journal_volume 85
_journal_year 2000
_chemical_formula_sum
;Al1.649 F1.534 Fe0.608 H0.24 K0.956 Li1.222 Mg0.005 Mn0.045 Na0.011 O10.466
 Rb0.023 Si3.412
;
_chemical_name_mineral Polylithionite
_space_group_IT_number 5
_symmetry_space_group_name_Hall 'C 2y'
_symmetry_space_group_name_H-M 'C 1 2 1'
_cell_angle_alpha 90
_cell_angle_beta 100.75
_cell_angle_gamma 90
_cell_formula_units_Z 2
_cell_length_a 5.263
_cell_length_b 9.085
_cell_length_c 10.078
_cell_volume 473.416
_database_code_amcsd 0002498
_exptl_crystal_density_diffrn 2.959
_cod_original_formula_sum
;Si3.412 Al1.649 Li1.222 Fe.608 Mg.005 Mn.045 Na.011 Rb.023 K.956 O10.466
 F1.534 H.24
;
_cod_database_code 9002413

loop_
_space_group_symop_operation_xyz
x,y,z
1/2+x,1/2+y,z
-x,y,-z
1/2-x,1/2+y,-z

loop_
_atom_site_aniso_label
_atom_site_aniso_U_11
_atom_site_aniso_U_22
_atom_site_aniso_U_33
_atom_site_aniso_U_12
_atom_site_aniso_U_13
_atom_site_aniso_U_23
SiT1 0.00798 0.00684 0.00747 0.00012 0.00140 -0.00050
AlT1 0.00798 0.00684 0.00747 0.00012 0.00140 -0.00050
SiT11 0.00722 0.00557 0.00684 -0.00026 0.00039 0.00000
AlT11 0.00722 0.00557 0.00684 -0.00026 0.00039 0.00000
LiM1 0.00937 0.00507 0.01038 0.00000 0.00254 0.00000
AlM1 0.00937 0.00507 0.01038 0.00000 0.00254 0.00000
FeM1 0.00937 0.00507 0.01038 0.00000 0.00254 0.00000
LiM2 0.00849 0.00722 0.00595 0.00000 0.00062 0.00000
AlM2 0.00849 0.00722 0.00595 0.00000 0.00062 0.00000
LiM3 0.00722 0.00544 0.01026 0.00000 0.00075 0.00000
MgM3 0.00722 0.00544 0.01026 0.00000 0.00075 0.00000
FeM3 0.00722 0.00544 0.01026 0.00000 0.00075 0.00000
MnM3 0.00722 0.00544 0.01026 0.00000 0.00075 0.00000
NaA 0.02533 0.02255 0.02153 0.00000 0.00342 0.00000
RbA 0.02533 0.02255 0.02153 0.00000 0.00342 0.00000
KA 0.02533 0.02255 0.02153 0.00000 0.00342 0.00000
O1 0.02786 0.01114 0.01381 0.00126 0.00153 -0.00128
O2 0.01646 0.02660 0.01013 -0.00633 0.00189 -0.00100
O22 0.01773 0.02026 0.01520 0.00507 0.00176 -0.00100
O3 0.01013 0.00886 0.00747 0.00140 0.00189 -0.00064
O33 0.00697 0.00874 0.00621 -0.00064 -0.00026 -0.00027
F4 0.00925 0.00722 0.00709 -0.00064 0.00176 0.00150
O4 0.00925 0.00722 0.00709 -0.00064 0.00176 0.00150
O-H4 0.00925 0.00722 0.00709 -0.00064 0.00176 0.00150

loop_
_atom_site_label
_atom_site_fract_x
_atom_site_fract_y
_atom_site_fract_z
_atom_site_occupancy
_atom_site_type_symbol
_atom_site_attached_hydrogens
SiT1 0.07580 0.16780 0.22923 0.85300 Si 0
AlT1 0.07580 0.16780 0.22923 0.14700 Al 0
SiT11 0.58590 0.33110 0.22905 0.85300 Si 0
AlT11 0.58590 0.33110 0.22905 0.14700 Al 0
LiM1 0.00000 0.99260 0.50000 0.53100 Li 0
AlM1 0.00000 0.99260 0.50000 0.06300 Al 0
FeM1 0.00000 0.99260 0.50000 0.34800 Fe 0
LiM2 0.00000 0.32175 0.50000 0.00100 Li 0
AlM2 0.00000 0.32175 0.50000 0.99800 Al 0
LiM3 0.50000 0.16120 0.50000 0.69000 Li 0
MgM3 0.50000 0.16120 0.50000 0.00500 Mg 0
FeM3 0.50000 0.16120 0.50000 0.26000 Fe 0
MnM3 0.50000 0.16120 0.50000 0.04500 Mn 0
NaA 0.00000 0.50170 0.00000 0.01100 Na 0
RbA 0.00000 0.50170 0.00000 0.02300 Rb 0
KA 0.00000 0.50170 0.00000 0.95600 K 0
O1 0.03960 0.99900 0.17120 1.00000 O 0
O2 0.32040 0.23850 0.17240 1.00000 O 0
O22 0.81450 0.25720 0.15880 1.00000 O 0
O3 0.11500 0.17310 0.39270 1.00000 O 0
O33 0.66370 0.32530 0.39220 1.00000 O 0
F4 0.10860 0.47040 0.39810 0.76700 F 0
O4 0.10860 0.47040 0.39810 0.11300 O 0
O-H4 0.10860 0.47040 0.39810 0.12000 O 1

loop_
_cod_changelog_entry_id
_cod_changelog_entry_author
_cod_changelog_entry_date
_cod_changelog_entry_text
1
;cod-tools version 3.8.0
Id: cif_guess_AMCSD_atom_types 9581 2023-05-17 12:35:41Z saulius
;
2023-05-18T11:37:14+03:00
;Derived atom types and hydrogen counts
from atom names that follow the AMCSD naming convention
(Wat == water, O-H == hydroxyl).
;
2
;cod-tools version 3.10.1
Id: cif_fix_AMCSD_aniso_labels 10200 2024-08-01 14:09:44Z saulius
;
2024-08-02T12:20:19+03:00
;Changed the following '_atom_site_aniso_label' values:
'OH4' -> 'O-H4'
;

loop_
_cod_related_entry_id
_cod_related_entry_database
_cod_related_entry_code
1 AMCSD 0002498
